data_4135242
loop_
_publ_author_name
'Smith, Jacob A.'
'Schouten, Anna'
'Wilde, Justin H.'
'Westendorff, Karl S.'
'Dickie, Diane A.'
'Ess, Daniel H.'
'Harman, W. Dean'

_publ_section_title
;
 Experiments and Direct Dynamics Simulations that Probe
 \h2-Arene/Aryl-Hydride Equilibria of Tungsten Benzene Complexes.
;
_journal_name_full 'Journal of the American Chemical Society'
_journal_paper_doi 10.1021/jacs.0c08032
_journal_year 2020
_chemical_formula_sum 'C21 H37 B Br N7 O P W'
_chemical_formula_weight 709.11
_space_group_crystal_system monoclinic
_space_group_IT_number 14
_space_group_name_Hall '-P 2yn'
_space_group_name_H-M_alt 'P 1 21/n 1'
_atom_sites_solution_hydrogens mixed
_atom_sites_solution_primary dual
_cell_angle_alpha 90
_cell_angle_beta 115.166(2)
_cell_angle_gamma 90
_cell_formula_units_Z 4
_cell_length_a 13.8194(13)
_cell_length_b 15.7357(15)
_cell_length_c 14.0798(13)
_cell_measurement_reflns_used 9853
_cell_measurement_temperature 100.(2)
_cell_measurement_theta_max 29.5057
_cell_measurement_theta_min 2.5887
_cell_volume 2771.1(5)
_computing_cell_refinement 'SAINT V8.38A (Bruker AXS Inc., 2017)'
_computing_data_collection 'Bruker Instrument Service v2017.5.0.0'
_computing_data_reduction 'SAINT V8.38A (Bruker AXS Inc., 2017)'
_computing_structure_refinement 'SHELXL-2017/1 (Sheldrick, 2017)'
_computing_structure_solution 'SHELXT 2014/5 (Sheldrick, 2014)'
_diffrn_ambient_temperature 100.(2)
_diffrn_detector_area_resol_mean 8.3333
_diffrn_measured_fraction_theta_full 0.999
_diffrn_measured_fraction_theta_max 0.999
_diffrn_measurement_device_type 'Bruker Kappa APEXII Duo'
_diffrn_measurement_method '\f and \w scans'
_diffrn_radiation_monochromator graphite
_diffrn_radiation_type 'Mo K\a'
_diffrn_radiation_wavelength 0.71073
_diffrn_reflns_av_R_equivalents 0.0553
_diffrn_reflns_av_unetI/netI 0.0326
_diffrn_reflns_limit_h_max 19
_diffrn_reflns_limit_h_min -19
_diffrn_reflns_limit_k_max 21
_diffrn_reflns_limit_k_min -21
_diffrn_reflns_limit_l_max 19
_diffrn_reflns_limit_l_min -19
_diffrn_reflns_number 59713
_diffrn_reflns_theta_full 29.62
_diffrn_reflns_theta_max 29.62
_diffrn_reflns_theta_min 1.73
_diffrn_source 'fine-focus sealed tube'
_exptl_absorpt_coefficient_mu 5.695
_exptl_absorpt_correction_T_max 0.63
_exptl_absorpt_correction_T_min 0.38
_exptl_absorpt_correction_type multi-scan
_exptl_absorpt_process_details
;
SADABS-2016/2 - Bruker AXS area detector scaling and absorption correction
;
_exptl_crystal_colour green
_exptl_crystal_density_diffrn 1.700
_exptl_crystal_density_method 'not measured'
_exptl_crystal_description plate
_exptl_crystal_F_000 1396
_exptl_crystal_size_max 0.281
_exptl_crystal_size_mid 0.258
_exptl_crystal_size_min 0.090
_refine_diff_density_max 1.716
_refine_diff_density_min -1.699
_refine_ls_extinction_method none
_refine_ls_goodness_of_fit_ref 1.062
_refine_ls_hydrogen_treatment mixed
_refine_ls_matrix_type full
_refine_ls_number_parameters 321
_refine_ls_number_reflns 7806
_refine_ls_number_restraints 0
_refine_ls_restrained_S_all 1.062
_refine_ls_R_factor_all 0.0430
_refine_ls_R_factor_gt 0.0253
_refine_ls_shift/su_max 0.004
_refine_ls_shift/su_mean 0.000
_refine_ls_structure_factor_coef Fsqd
_refine_ls_weighting_details 'w=1/[\s^2^(Fo^2^)+(0.0177P)^2^+5.6437P] where P=(Fo^2^+2Fc^2^)/3'
_refine_ls_weighting_scheme calc
_refine_ls_wR_factor_gt 0.0518
_refine_ls_wR_factor_ref 0.0595
_reflns_number_gt 6314
_reflns_number_total 7806
_reflns_threshold_expression 'I > 2\s(I)'
_cod_data_source_file ja0c08032_si_003.cif
_cod_data_source_block Compound1
_cod_depositor_comments
;
The following automatic conversions were performed:

data item '_exptl_absorpt_correction_type' value 'Multi-Scan' was
changed to 'multi-scan' in accordance with the
/home/data/users/saulius/crontab/automatic-downloads/rss-feeds/ACS/lib/dictionaries/cif_core.dic
dictionary named 'cif_core.dic' version 2.4.2 last updated on
2011-04-26.

Automatic conversion script
Id: cif_fix_values 7556 2019-12-06 15:28:31Z antanas 
;
_cod_original_sg_symbol_H-M 'P 21/n'
_cod_database_code 4135242

loop_
_space_group_symop_operation_xyz
'x, y, z'
'-x+1/2, y+1/2, -z+1/2'
'-x, -y, -z'
'x-1/2, -y-1/2, z-1/2'

loop_
_atom_site_type_symbol
_atom_site_label
_atom_site_fract_x
_atom_site_fract_y
_atom_site_fract_z
_atom_site_U_iso_or_equiv
_atom_site_adp_type
_atom_site_calc_flag
_atom_site_refinement_flags_adp
_atom_site_refinement_flags_occupancy
_atom_site_refinement_flags_posn
_atom_site_occupancy
_atom_site_disorder_assembly
_atom_site_disorder_group
W W1 0.80430(2) 0.50507(2) 0.67953(2) 0.01292(4) Uani d . . . 1.0 . .
P P1 0.77227(6) 0.52937(5) 0.49129(6) 0.01743(16) Uani d . . . 1.0 . .
N N1 0.92158(19) 0.61030(15) 0.74418(19) 0.0132(5) Uani d . . . 1.0 . .
N N2 0.9118(2) 0.66743(15) 0.8124(2) 0.0159(5) Uani d . . . 1.0 . .
N N3 0.69252(19) 0.60167(15) 0.6804(2) 0.0157(5) Uani d . . . 1.0 . .
N N4 0.7177(2) 0.65661(16) 0.7634(2) 0.0178(5) Uani d . . . 1.0 . .
N N5 0.83471(19) 0.49274(15) 0.84370(19) 0.0151(5) Uani d . . . 1.0 . .
N N6 0.84557(19) 0.56250(16) 0.9047(2) 0.0167(5) Uani d . . . 1.0 . .
C C1 1.0009(2) 0.63855(19) 0.7219(2) 0.0159(6) Uani d . . . 1.0 . .
H H1 1.026165 0.610475 0.677087 0.019 Uiso calc U . R 1.0 . .
C C2 1.0414(2) 0.7148(2) 0.7737(2) 0.0201(6) Uani d . . . 1.0 . .
H H2 1.097028 0.748551 0.770719 0.024 Uiso calc U . R 1.0 . .
C C3 0.9826(2) 0.73073(19) 0.8304(3) 0.0205(6) Uani d . . . 1.0 . .
H H3 0.990911 0.778388 0.874594 0.025 Uiso calc U . R 1.0 . .
C C4 0.5919(2) 0.6212(2) 0.6126(3) 0.0221(7) Uani d . . . 1.0 . .
H H4 0.552656 0.592826 0.547947 0.026 Uiso calc U . R 1.0 . .
C C5 0.5534(3) 0.6886(2) 0.6500(3) 0.0263(7) Uani d . . . 1.0 . .
H H5 0.48536 0.714976 0.616782 0.032 Uiso calc U . R 1.0 . .
C C6 0.6350(3) 0.7090(2) 0.7457(3) 0.0241(7) Uani d . . . 1.0 . .
H H6 0.63306 0.752767 0.791336 0.029 Uiso calc U . R 1.0 . .
C C7 0.8511(2) 0.4246(2) 0.9055(3) 0.0192(6) Uani d . . . 1.0 . .
H H7 0.847853 0.367256 0.883083 0.023 Uiso calc U . R 1.0 . .
C C8 0.8734(3) 0.4499(2) 1.0071(3) 0.0223(7) Uani d . . . 1.0 . .
H H8 0.888242 0.414557 1.066376 0.027 Uiso calc U . R 1.0 . .
C C9 0.8695(2) 0.5374(2) 1.0036(3) 0.0202(6) Uani d . . . 1.0 . .
H H9 0.881684 0.573892 1.061351 0.024 Uiso calc U . R 1.0 . .
C C10 0.8264(3) 0.4439(2) 0.4408(3) 0.0218(7) Uani d . . . 1.0 . .
H H10A 0.814229 0.457937 0.36803 0.026 Uiso calc U . R 1.0 . .
H H10B 0.904571 0.440709 0.483678 0.026 Uiso calc U . R 1.0 . .
C C11 0.7773(3) 0.3563(2) 0.4410(3) 0.0215(7) Uani d . . . 1.0 . .
H H11A 0.775052 0.347158 0.509616 0.026 Uiso calc U . R 1.0 . .
H H11B 0.702865 0.355024 0.386023 0.026 Uiso calc U . R 1.0 . .
C C12 0.8404(3) 0.2846(2) 0.4214(3) 0.0330(9) Uani d . . . 1.0 . .
H H12A 0.913893 0.284577 0.478069 0.04 Uiso calc U . R 1.0 . .
H H12B 0.845391 0.295369 0.354311 0.04 Uiso calc U . R 1.0 . .
C C13 0.7903(4) 0.1972(2) 0.4165(4) 0.0379(10) Uani d . . . 1.0 . .
H H13A 0.717544 0.196629 0.36033 0.057 Uiso calc U . R 1.0 . .
H H13B 0.787918 0.184994 0.483733 0.057 Uiso calc U . R 1.0 . .
H H13C 0.833381 0.153813 0.402342 0.057 Uiso calc U . R 1.0 . .
C C14 0.6296(3) 0.5335(2) 0.3993(3) 0.0232(7) Uani d . . . 1.0 . .
H H14A 0.592416 0.487822 0.41909 0.028 Uiso calc U . R 1.0 . .
H H14B 0.600535 0.588249 0.41022 0.028 Uiso calc U . R 1.0 . .
C C15 0.6002(3) 0.5249(2) 0.2833(3) 0.0327(9) Uani d . . . 1.0 . .
H H15A 0.626507 0.469658 0.270049 0.039 Uiso calc U . R 1.0 . .
H H15B 0.635423 0.57058 0.261282 0.039 Uiso calc U . R 1.0 . .
C C16 0.4776(3) 0.5303(3) 0.2175(3) 0.0355(9) Uani d . . . 1.0 . .
H H16A 0.441912 0.493183 0.249769 0.043 Uiso calc U . R 1.0 . .
H H16B 0.453943 0.589335 0.219585 0.043 Uiso calc U . R 1.0 . .
C C17 0.4429(4) 0.5045(3) 0.1058(3) 0.0456(11) Uani d . . . 1.0 . .
H H17A 0.365804 0.513746 0.066973 0.068 Uiso calc U . R 1.0 . .
H H17B 0.459087 0.444198 0.10268 0.068 Uiso calc U . R 1.0 . .
H H17C 0.481113 0.538613 0.07443 0.068 Uiso calc U . R 1.0 . .
C C18 0.8295(3) 0.6254(2) 0.4613(3) 0.0247(7) Uani d . . . 1.0 . .
H H18A 0.908407 0.621987 0.49754 0.03 Uiso calc U . R 1.0 . .
H H18B 0.809029 0.627376 0.384837 0.03 Uiso calc U . R 1.0 . .
C C19 0.7927(3) 0.7073(2) 0.4941(3) 0.0271(8) Uani d . . . 1.0 . .
H H19A 0.799064 0.70031 0.566406 0.033 Uiso calc U . R 1.0 . .
H H19B 0.716269 0.716658 0.447326 0.033 Uiso calc U . R 1.0 . .
C C20 0.8560(3) 0.7860(2) 0.4906(3) 0.0366(10) Uani d . . . 1.0 . .
H H20A 0.82734 0.835871 0.513081 0.044 Uiso calc U . R 1.0 . .
H H20B 0.931406 0.77849 0.541792 0.044 Uiso calc U . R 1.0 . .
C C21 0.8533(4) 0.8045(3) 0.3840(4) 0.0709(19) Uani d . . . 1.0 . .
H H21A 0.779196 0.814004 0.333033 0.106 Uiso calc U . R 1.0 . .
H H21B 0.883022 0.756073 0.361528 0.106 Uiso calc U . R 1.0 . .
H H21C 0.895815 0.855414 0.388394 0.106 Uiso calc U . R 1.0 . .
B B1 0.8291(3) 0.6526(2) 0.8573(3) 0.0169(7) Uani d . . . 1.0 . .
Br Br1 0.96793(4) 0.41317(3) 0.70745(4) 0.01690(13) Uani d . P . 0.7943(19) A 1
O O1 0.6217(3) 0.3802(2) 0.5878(3) 0.0253(8) Uani d . P . 0.7943(19) A 1
N N7 0.6992(3) 0.4281(2) 0.6262(3) 0.0153(6) Uani d . P . 0.7943(19) A 1
Br Br1A 0.65721(17) 0.39873(13) 0.63298(19) 0.0231(6) Uani d . P . 0.2057(19) A 2
O O1A 0.9864(12) 0.3885(10) 0.7028(13) 0.0253(8) Uani d . P . 0.2057(19) A 2
N N7A 0.9149(12) 0.4341(9) 0.6964(10) 0.0153(6) Uani d . P . 0.2057(19) A 2
H H1A 0.837(3) 0.700(2) 0.918(3) 0.018(9) Uiso d . . . 1.0 . .

loop_
_atom_site_aniso_label
_atom_site_aniso_U_11
_atom_site_aniso_U_22
_atom_site_aniso_U_33
_atom_site_aniso_U_12
_atom_site_aniso_U_13
_atom_site_aniso_U_23
W1 0.01230(5) 0.01183(5) 0.01405(6) -0.00105(4) 0.00504(4) 0.00062(5)
P1 0.0158(4) 0.0183(3) 0.0148(4) -0.0043(3) 0.0032(3) 0.0003(3)
N1 0.0133(11) 0.0126(10) 0.0120(12) 0.0005(9) 0.0037(10) -0.0017(9)
N2 0.0167(12) 0.0142(11) 0.0178(13) -0.0013(9) 0.0083(10) -0.0017(10)
N3 0.0147(12) 0.0143(11) 0.0201(13) 0.0010(9) 0.0094(11) 0.0032(10)
N4 0.0153(12) 0.0153(11) 0.0239(14) 0.0016(9) 0.0095(11) 0.0017(10)
N5 0.0146(11) 0.0159(11) 0.0147(12) -0.0007(9) 0.0062(9) 0.0002(10)
N6 0.0148(12) 0.0203(12) 0.0152(13) -0.0026(10) 0.0064(10) -0.0007(10)
C1 0.0146(13) 0.0229(14) 0.0112(14) -0.0019(11) 0.0064(11) -0.0017(11)
C2 0.0184(15) 0.0237(15) 0.0185(16) -0.0090(12) 0.0080(13) -0.0029(12)
C3 0.0208(15) 0.0165(14) 0.0236(17) -0.0081(12) 0.0087(13) -0.0038(12)
C4 0.0153(14) 0.0237(15) 0.0243(17) 0.0006(12) 0.0057(13) 0.0083(13)
C5 0.0172(15) 0.0257(16) 0.039(2) 0.0079(13) 0.0146(15) 0.0100(15)
C6 0.0215(16) 0.0184(14) 0.037(2) 0.0052(12) 0.0173(15) 0.0045(14)
C7 0.0172(14) 0.0181(14) 0.0225(16) 0.0014(11) 0.0086(13) 0.0061(12)
C8 0.0182(15) 0.0306(17) 0.0164(16) 0.0031(13) 0.0057(13) 0.0096(13)
C9 0.0156(14) 0.0302(16) 0.0144(15) -0.0021(12) 0.0061(12) 0.0001(13)
C10 0.0216(16) 0.0255(16) 0.0193(16) -0.0050(12) 0.0095(13) -0.0029(13)
C11 0.0219(16) 0.0230(15) 0.0206(16) -0.0030(12) 0.0100(13) -0.0016(13)
C12 0.035(2) 0.0285(18) 0.048(2) -0.0030(15) 0.0297(19) -0.0058(17)
C13 0.053(3) 0.0245(18) 0.052(3) -0.0025(17) 0.037(2) -0.0065(17)
C14 0.0185(15) 0.0206(14) 0.0206(17) -0.0046(12) -0.0011(13) 0.0021(13)
C15 0.036(2) 0.0301(18) 0.0201(17) 0.0034(15) 0.0006(15) -0.0022(14)
C16 0.031(2) 0.037(2) 0.028(2) 0.0037(16) 0.0033(16) -0.0003(16)
C17 0.038(2) 0.045(2) 0.035(2) 0.0128(19) -0.0023(18) -0.0069(19)
C18 0.0273(17) 0.0272(16) 0.0161(16) -0.0105(14) 0.0059(14) 0.0023(13)
C19 0.0193(15) 0.0220(16) 0.0298(19) -0.0019(12) 0.0006(14) 0.0105(14)
C20 0.0217(17) 0.0249(17) 0.049(2) -0.0053(14) 0.0014(17) 0.0100(17)
C21 0.053(3) 0.076(4) 0.053(3) -0.039(3) -0.007(2) 0.041(3)
B1 0.0179(16) 0.0151(15) 0.0204(18) -0.0017(12) 0.0106(14) -0.0007(13)
Br1 0.0151(2) 0.0158(2) 0.0176(2) 0.00230(15) 0.00474(16) -0.00053(16)
O1 0.0200(18) 0.0242(17) 0.027(2) -0.0093(14) 0.0060(15) -0.0030(15)
N7 0.0119(15) 0.0163(15) 0.0163(17) -0.0032(14) 0.0046(13) 0.0040(13)
Br1A 0.0157(11) 0.0182(9) 0.0306(12) -0.0037(7) 0.0051(9) 0.0032(8)
O1A 0.0200(18) 0.0242(17) 0.027(2) -0.0093(14) 0.0060(15) -0.0030(15)
N7A 0.0119(15) 0.0163(15) 0.0163(17) -0.0032(14) 0.0046(13) 0.0040(13)

loop_
_atom_type_symbol
_atom_type_description
_atom_type_scat_dispersion_real
_atom_type_scat_dispersion_imag
_atom_type_scat_source
C C 0.0033 0.0016 'International Tables Vol C Tables 4.2.6.8 and 6.1.1.4'
H H 0.0000 0.0000 'International Tables Vol C Tables 4.2.6.8 and 6.1.1.4'
B B 0.0013 0.0007 'International Tables Vol C Tables 4.2.6.8 and 6.1.1.4'
Br Br -0.2901 2.4595 'International Tables Vol C Tables 4.2.6.8 and 6.1.1.4'
N N 0.0061 0.0033 'International Tables Vol C Tables 4.2.6.8 and 6.1.1.4'
O O 0.0106 0.0060 'International Tables Vol C Tables 4.2.6.8 and 6.1.1.4'
P P 0.1023 0.0942 'International Tables Vol C Tables 4.2.6.8 and 6.1.1.4'
W W -0.8490 6.8722 'International Tables Vol C Tables 4.2.6.8 and 6.1.1.4'

loop_
_geom_angle_atom_site_label_1
_geom_angle_atom_site_label_2
_geom_angle_atom_site_label_3
_geom_angle_site_symmetry_1
_geom_angle_site_symmetry_3
_geom_angle
_geom_angle_publ_flag
N7 W1 N3 . . 91.33(13) ?
N7A W1 N3 . . 170.5(4) ?
N7 W1 N5 . . 98.08(13) ?
N7A W1 N5 . . 92.0(4) ?
N3 W1 N5 . . 82.68(9) ?
N7 W1 N1 . . 174.00(12) ?
N7A W1 N1 . . 88.7(4) ?
N3 W1 N1 . . 82.68(9) ?
N5 W1 N1 . . 81.58(9) ?
N7A W1 Br1A . . 99.6(4) ?
N3 W1 Br1A . . 88.22(8) ?
N5 W1 Br1A . . 89.26(8) ?
N1 W1 Br1A . . 167.81(8) ?
N7 W1 P1 . . 85.05(12) ?
N7A W1 P1 . . 89.6(4) ?
N3 W1 P1 . . 95.31(7) ?
N5 W1 P1 . . 176.30(7) ?
N1 W1 P1 . . 95.10(7) ?
Br1A W1 P1 . . 93.80(6) ?
N7 W1 Br1 . . 100.83(10) ?
N3 W1 Br1 . . 167.19(7) ?
N5 W1 Br1 . . 91.57(6) ?
N1 W1 Br1 . . 85.16(6) ?
P1 W1 Br1 . . 89.77(2) ?
C10 P1 C18 . . 103.25(16) ?
C10 P1 C14 . . 104.20(16) ?
C18 P1 C14 . . 104.23(15) ?
C10 P1 W1 . . 112.32(11) ?
C18 P1 W1 . . 117.79(11) ?
C14 P1 W1 . . 113.63(12) ?
C1 N1 N2 . . 106.4(2) ?
C1 N1 W1 . . 132.8(2) ?
N2 N1 W1 . . 120.41(18) ?
C3 N2 N1 . . 109.8(3) ?
C3 N2 B1 . . 130.0(3) ?
N1 N2 B1 . . 120.1(2) ?
C4 N3 N4 . . 105.8(2) ?
C4 N3 W1 . . 132.8(2) ?
N4 N3 W1 . . 121.45(18) ?
C6 N4 N3 . . 109.9(3) ?
C6 N4 B1 . . 130.0(3) ?
N3 N4 B1 . . 120.1(2) ?
C7 N5 N6 . . 107.0(2) ?
C7 N5 W1 . . 131.7(2) ?
N6 N5 W1 . . 121.19(18) ?
C9 N6 N5 . . 109.2(2) ?
C9 N6 B1 . . 130.1(3) ?
N5 N6 B1 . . 120.7(2) ?
N1 C1 C2 . . 110.5(3) ?
N1 C1 H1 . . 124.8 ?
C2 C1 H1 . . 124.8 ?
C3 C2 C1 . . 104.8(3) ?
C3 C2 H2 . . 127.6 ?
C1 C2 H2 . . 127.6 ?
N2 C3 C2 . . 108.5(3) ?
N2 C3 H3 . . 125.8 ?
C2 C3 H3 . . 125.8 ?
N3 C4 C5 . . 110.6(3) ?
N3 C4 H4 . . 124.7 ?
C5 C4 H4 . . 124.7 ?
C6 C5 C4 . . 105.3(3) ?
C6 C5 H5 . . 127.3 ?
C4 C5 H5 . . 127.3 ?
N4 C6 C5 . . 108.4(3) ?
N4 C6 H6 . . 125.8 ?
C5 C6 H6 . . 125.8 ?
N5 C7 C8 . . 110.0(3) ?
N5 C7 H7 . . 125.0 ?
C8 C7 H7 . . 125.0 ?
C9 C8 C7 . . 105.2(3) ?
C9 C8 H8 . . 127.4 ?
C7 C8 H8 . . 127.4 ?
N6 C9 C8 . . 108.6(3) ?
N6 C9 H9 . . 125.7 ?
C8 C9 H9 . . 125.7 ?
C11 C10 P1 . . 114.0(2) ?
C11 C10 H10A . . 108.8 ?
P1 C10 H10A . . 108.8 ?
C11 C10 H10B . . 108.8 ?
P1 C10 H10B . . 108.8 ?
H10A C10 H10B . . 107.7 ?
C12 C11 C10 . . 112.1(3) ?
C12 C11 H11A . . 109.2 ?
C10 C11 H11A . . 109.2 ?
C12 C11 H11B . . 109.2 ?
C10 C11 H11B . . 109.2 ?
H11A C11 H11B . . 107.9 ?
C11 C12 C13 . . 113.1(3) ?
C11 C12 H12A . . 109.0 ?
C13 C12 H12A . . 109.0 ?
C11 C12 H12B . . 109.0 ?
C13 C12 H12B . . 109.0 ?
H12A C12 H12B . . 107.8 ?
C12 C13 H13A . . 109.5 ?
C12 C13 H13B . . 109.5 ?
H13A C13 H13B . . 109.5 ?
C12 C13 H13C . . 109.5 ?
H13A C13 H13C . . 109.5 ?
H13B C13 H13C . . 109.5 ?
C15 C14 P1 . . 118.2(3) ?
C15 C14 H14A . . 107.8 ?
P1 C14 H14A . . 107.8 ?
C15 C14 H14B . . 107.8 ?
P1 C14 H14B . . 107.8 ?
H14A C14 H14B . . 107.1 ?
C14 C15 C16 . . 111.4(3) ?
C14 C15 H15A . . 109.3 ?
C16 C15 H15A . . 109.3 ?
C14 C15 H15B . . 109.3 ?
C16 C15 H15B . . 109.3 ?
H15A C15 H15B . . 108.0 ?
C17 C16 C15 . . 113.3(4) ?
C17 C16 H16A . . 108.9 ?
C15 C16 H16A . . 108.9 ?
C17 C16 H16B . . 108.9 ?
C15 C16 H16B . . 108.9 ?
H16A C16 H16B . . 107.7 ?
C16 C17 H17A . . 109.5 ?
C16 C17 H17B . . 109.5 ?
H17A C17 H17B . . 109.5 ?
C16 C17 H17C . . 109.5 ?
H17A C17 H17C . . 109.5 ?
H17B C17 H17C . . 109.5 ?
C19 C18 P1 . . 113.2(2) ?
C19 C18 H18A . . 108.9 ?
P1 C18 H18A . . 108.9 ?
C19 C18 H18B . . 108.9 ?
P1 C18 H18B . . 108.9 ?
H18A C18 H18B . . 107.8 ?
C18 C19 C20 . . 113.9(3) ?
C18 C19 H19A . . 108.8 ?
C20 C19 H19A . . 108.8 ?
C18 C19 H19B . . 108.8 ?
C20 C19 H19B . . 108.8 ?
H19A C19 H19B . . 107.7 ?
C21 C20 C19 . . 114.5(3) ?
C21 C20 H20A . . 108.6 ?
C19 C20 H20A . . 108.6 ?
C21 C20 H20B . . 108.6 ?
C19 C20 H20B . . 108.6 ?
H20A C20 H20B . . 107.6 ?
C20 C21 H21A . . 109.5 ?
C20 C21 H21B . . 109.5 ?
H21A C21 H21B . . 109.5 ?
C20 C21 H21C . . 109.5 ?
H21A C21 H21C . . 109.5 ?
H21B C21 H21C . . 109.5 ?
N2 B1 N6 . . 108.6(2) ?
N2 B1 N4 . . 106.6(3) ?
N6 B1 N4 . . 108.5(2) ?
N2 B1 H1A . . 111.4(18) ?
N6 B1 H1A . . 109.9(18) ?
N4 B1 H1A . . 111.7(18) ?
O1 N7 W1 . . 175.3(3) ?
O1A N7A W1 . . 177.0(14) ?

loop_
_geom_bond_atom_site_label_1
_geom_bond_atom_site_label_2
_geom_bond_site_symmetry_2
_geom_bond_distance
_geom_bond_publ_flag
W1 N7 . 1.792(4) ?
W1 N7A . 1.825(17) ?
W1 N3 . 2.171(2) ?
W1 N5 . 2.175(3) ?
W1 N1 . 2.223(2) ?
W1 Br1A . 2.496(2) ?
W1 P1 . 2.5236(9) ?
W1 Br1 . 2.5695(5) ?
P1 C10 . 1.824(3) ?
P1 C18 . 1.836(3) ?
P1 C14 . 1.843(3) ?
N1 C1 . 1.338(4) ?
N1 N2 . 1.364(3) ?
N2 C3 . 1.343(4) ?
N2 B1 . 1.541(4) ?
N3 C4 . 1.346(4) ?
N3 N4 . 1.374(4) ?
N4 C6 . 1.345(4) ?
N4 B1 . 1.546(4) ?
N5 C7 . 1.339(4) ?
N5 N6 . 1.362(3) ?
N6 C9 . 1.347(4) ?
N6 B1 . 1.542(4) ?
C1 C2 . 1.392(4) ?
C1 H1 . 0.95 ?
C2 C3 . 1.382(5) ?
C2 H2 . 0.95 ?
C3 H3 . 0.95 ?
C4 C5 . 1.386(5) ?
C4 H4 . 0.95 ?
C5 C6 . 1.377(5) ?
C5 H5 . 0.95 ?
C6 H6 . 0.95 ?
C7 C8 . 1.388(5) ?
C7 H7 . 0.95 ?
C8 C9 . 1.377(5) ?
C8 H8 . 0.95 ?
C9 H9 . 0.95 ?
C10 C11 . 1.537(4) ?
C10 H10A . 0.99 ?
C10 H10B . 0.99 ?
C11 C12 . 1.521(5) ?
C11 H11A . 0.99 ?
C11 H11B . 0.99 ?
C12 C13 . 1.529(5) ?
C12 H12A . 0.99 ?
C12 H12B . 0.99 ?
C13 H13A . 0.98 ?
C13 H13B . 0.98 ?
C13 H13C . 0.98 ?
C14 C15 . 1.512(5) ?
C14 H14A . 0.99 ?
C14 H14B . 0.99 ?
C15 C16 . 1.549(5) ?
C15 H15A . 0.99 ?
C15 H15B . 0.99 ?
C16 C17 . 1.492(6) ?
C16 H16A . 0.99 ?
C16 H16B . 0.99 ?
C17 H17A . 0.98 ?
C17 H17B . 0.98 ?
C17 H17C . 0.98 ?
C18 C19 . 1.528(5) ?
C18 H18A . 0.99 ?
C18 H18B . 0.99 ?
C19 C20 . 1.528(5) ?
C19 H19A . 0.99 ?
C19 H19B . 0.99 ?
C20 C21 . 1.514(6) ?
C20 H20A . 0.99 ?
C20 H20B . 0.99 ?
C21 H21A . 0.98 ?
C21 H21B . 0.98 ?
C21 H21C . 0.98 ?
B1 H1A . 1.10(3) ?
O1 N7 . 1.231(5) ?
O1A N7A . 1.19(2) ?

loop_
_geom_torsion_atom_site_label_1
_geom_torsion_atom_site_label_2
_geom_torsion_atom_site_label_3
_geom_torsion_atom_site_label_4
_geom_torsion_site_symmetry_1
_geom_torsion_site_symmetry_2
_geom_torsion_site_symmetry_3
_geom_torsion_site_symmetry_4
_geom_torsion
_geom_torsion_publ_flag
C1 N1 N2 C3 . . . . 1.1(3) ?
W1 N1 N2 C3 . . . . -172.3(2) ?
C1 N1 N2 B1 . . . . -178.0(3) ?
W1 N1 N2 B1 . . . . 8.6(3) ?
C4 N3 N4 C6 . . . . -0.8(3) ?
W1 N3 N4 C6 . . . . -179.0(2) ?
C4 N3 N4 B1 . . . . -179.7(3) ?
W1 N3 N4 B1 . . . . 2.1(3) ?
C7 N5 N6 C9 . . . . 0.6(3) ?
W1 N5 N6 C9 . . . . -176.68(19) ?
C7 N5 N6 B1 . . . . -178.6(3) ?
W1 N5 N6 B1 . . . . 4.1(3) ?
N2 N1 C1 C2 . . . . -1.3(3) ?
W1 N1 C1 C2 . . . . 171.0(2) ?
N1 C1 C2 C3 . . . . 0.9(4) ?
N1 N2 C3 C2 . . . . -0.6(4) ?
B1 N2 C3 C2 . . . . 178.5(3) ?
C1 C2 C3 N2 . . . . -0.2(4) ?
N4 N3 C4 C5 . . . . 1.1(3) ?
W1 N3 C4 C5 . . . . 179.0(2) ?
N3 C4 C5 C6 . . . . -0.9(4) ?
N3 N4 C6 C5 . . . . 0.3(4) ?
B1 N4 C6 C5 . . . . 179.0(3) ?
C4 C5 C6 N4 . . . . 0.4(4) ?
N6 N5 C7 C8 . . . . -0.4(3) ?
W1 N5 C7 C8 . . . . 176.4(2) ?
N5 C7 C8 C9 . . . . 0.1(4) ?
N5 N6 C9 C8 . . . . -0.5(3) ?
B1 N6 C9 C8 . . . . 178.6(3) ?
C7 C8 C9 N6 . . . . 0.3(4) ?
C18 P1 C10 C11 . . . . -171.3(2) ?
C14 P1 C10 C11 . . . . -62.6(3) ?
W1 P1 C10 C11 . . . . 60.8(2) ?
P1 C10 C11 C12 . . . . -167.5(3) ?
C10 C11 C12 C13 . . . . -177.5(3) ?
C10 P1 C14 C15 . . . . -41.9(3) ?
C18 P1 C14 C15 . . . . 66.1(3) ?
W1 P1 C14 C15 . . . . -164.4(2) ?
P1 C14 C15 C16 . . . . -179.7(3) ?
C14 C15 C16 C17 . . . . -168.1(3) ?
C10 P1 C18 C19 . . . . 178.5(2) ?
C14 P1 C18 C19 . . . . 69.8(3) ?
W1 P1 C18 C19 . . . . -57.1(3) ?
P1 C18 C19 C20 . . . . 168.2(2) ?
C18 C19 C20 C21 . . . . 58.5(5) ?
C3 N2 B1 N6 . . . . -126.7(3) ?
N1 N2 B1 N6 . . . . 52.3(3) ?
C3 N2 B1 N4 . . . . 116.6(3) ?
N1 N2 B1 N4 . . . . -64.5(3) ?
C9 N6 B1 N2 . . . . 120.2(3) ?
N5 N6 B1 N2 . . . . -60.8(3) ?
C9 N6 B1 N4 . . . . -124.3(3) ?
N5 N6 B1 N4 . . . . 54.7(3) ?
C6 N4 B1 N2 . . . . -120.1(3) ?
N3 N4 B1 N2 . . . . 58.6(3) ?
C6 N4 B1 N6 . . . . 123.2(3) ?
N3 N4 B1 N6 . . . . -58.2(3) ?
